data_4101336
loop_
_publ_author_name
'Thu, Hung-Yat'
'Yu, Wing-Yiu'
'Che, Chi-Ming'

_publ_section_title
;
 Intermolecular amidation of unactivated sp2 and sp2 C-H bonds via
 palladium-catalyzed cascade C-H activation/nitrene insertion.
;
_journal_issue 28
_journal_name_full 'Journal of the American Chemical Society'
_journal_page_first 9048
_journal_page_last 9049
_journal_paper_doi 10.1021/ja062856v
_journal_volume 128
_journal_year 2006
_chemical_formula_moiety 'C26 H22 N2 O4 Pd2'
_chemical_formula_sum 'C26 H22 N2 O4 Pd2'
_chemical_formula_weight 639.26
_chemical_name_systematic
;
 ?
;
_space_group_IT_number 14
_symmetry_cell_setting monoclinic
_symmetry_space_group_name_Hall '-P 2ybc'
_symmetry_space_group_name_H-M 'P 1 21/c 1'
_atom_sites_solution_hydrogens geom
_atom_sites_solution_primary direct
_atom_sites_solution_secondary difmap
_audit_creation_method SHELXL-97
_cell_angle_alpha 90.00
_cell_angle_beta 95.05(3)
_cell_angle_gamma 90.00
_cell_formula_units_Z 4
_cell_length_a 9.918(2)
_cell_length_b 13.261(3)
_cell_length_c 17.723(4)
_cell_measurement_reflns_used 0
_cell_measurement_temperature 293(2)
_cell_measurement_theta_max 0
_cell_measurement_theta_min 0
_cell_volume 2321.9(8)
_computing_cell_refinement scalepack
_computing_data_collection marcontrol
_computing_data_reduction denzo
_computing_molecular_graphics 'Ortep-3 for Windows (Farrugia, 1997)'
_computing_publication_material 'WinGX publication routines (Farrugia, 1999)'
_computing_structure_refinement 'SHELXL-97 (Sheldrick, 1997)'
_computing_structure_solution SIR-97
_diffrn_ambient_temperature 293(2)
_diffrn_measured_fraction_theta_full 0.971
_diffrn_measured_fraction_theta_max 0.971
_diffrn_measurement_device_type 'marresearch IPDS mar300'
_diffrn_measurement_method oscillation
_diffrn_radiation_monochromator graphite
_diffrn_radiation_source 'fine-focus sealed tube'
_diffrn_radiation_type MoK\a
_diffrn_radiation_wavelength 0.71073
_diffrn_reflns_av_R_equivalents 0.0417
_diffrn_reflns_av_sigmaI/netI 0.0726
_diffrn_reflns_limit_h_max 11
_diffrn_reflns_limit_h_min -11
_diffrn_reflns_limit_k_max 15
_diffrn_reflns_limit_k_min -15
_diffrn_reflns_limit_l_max 21
_diffrn_reflns_limit_l_min -21
_diffrn_reflns_number 15243
_diffrn_reflns_theta_full 25.44
_diffrn_reflns_theta_max 25.44
_diffrn_reflns_theta_min 1.92
_exptl_absorpt_coefficient_mu 1.585
_exptl_absorpt_correction_type none
_exptl_crystal_colour yellow
_exptl_crystal_density_diffrn 1.829
_exptl_crystal_density_method 'not measured'
_exptl_crystal_description prism
_exptl_crystal_F_000 1264
_exptl_crystal_size_max 0.3
_exptl_crystal_size_mid 0.2
_exptl_crystal_size_min 0.1
_refine_diff_density_max 0.411
_refine_diff_density_min -0.453
_refine_diff_density_rms 0.126
_refine_ls_extinction_method none
_refine_ls_goodness_of_fit_ref 0.833
_refine_ls_hydrogen_treatment mixed
_refine_ls_matrix_type full
_refine_ls_number_parameters 307
_refine_ls_number_reflns 4167
_refine_ls_number_restraints 0
_refine_ls_restrained_S_all 0.833
_refine_ls_R_factor_all 0.0471
_refine_ls_R_factor_gt 0.0265
_refine_ls_shift/su_max 0.001
_refine_ls_shift/su_mean 0.000
_refine_ls_structure_factor_coef Fsqd
_refine_ls_weighting_details 'calc w=1/[\s^2^(Fo^2^)+(0.0000P)^2^+0.0000P] where P=(Fo^2^+2Fc^2^)/3'
_refine_ls_weighting_scheme calc
_refine_ls_wR_factor_gt 0.0562
_refine_ls_wR_factor_ref 0.0589
_reflns_number_gt 2839
_reflns_number_total 4167
_reflns_threshold_expression >2sigma(I)
_cod_data_source_file ja062856vsi20060425_052536.cif
_cod_data_source_block mar1619
_cod_original_sg_symbol_H-M 'P 21/c'
_cod_database_code 4101336

loop_
_symmetry_equiv_pos_as_xyz
'x, y, z'
'-x, y+1/2, -z+1/2'
'-x, -y, -z'
'x, -y-1/2, z-1/2'

loop_
_atom_site_label
_atom_site_type_symbol
_atom_site_fract_x
_atom_site_fract_y
_atom_site_fract_z
_atom_site_U_iso_or_equiv
_atom_site_adp_type
_atom_site_occupancy
_atom_site_symmetry_multiplicity
_atom_site_calc_flag
_atom_site_refinement_flags
Pd1 Pd 0.51818(3) 0.08819(2) 0.119140(15) 0.04095(9) Uani 1 1 d .
Pd2 Pd 0.69893(3) 0.23751(2) 0.189466(15) 0.04151(10) Uani 1 1 d .
O1 O 0.4283(2) 0.08026(19) 0.21915(14) 0.0522(7) Uani 1 1 d .
O2 O 0.5852(2) 0.1792(2) 0.27836(13) 0.0543(7) Uani 1 1 d .
O3 O 0.4002(2) 0.2214(2) 0.09017(14) 0.0552(7) Uani 1 1 d .
O4 O 0.5440(2) 0.33167(18) 0.14786(14) 0.0528(7) Uani 1 1 d .
N1 N 0.6186(3) 0.0903(2) 0.02600(15) 0.0328(7) Uani 0.50 1 d P
C5' C 0.6186(3) 0.0903(2) 0.02600(15) 0.0328(7) Uani 0.50 1 d P
N2 N 0.8648(3) 0.1562(2) 0.22273(16) 0.0336(7) Uani 0.50 1 d P
C16' C 0.8648(3) 0.1562(2) 0.22273(16) 0.0336(7) Uani 0.50 1 d P
C1 C 0.4838(4) 0.1243(3) 0.2772(2) 0.0469(9) Uani 1 1 d .
C2 C 0.4207(4) 0.1074(3) 0.3500(2) 0.0627(11) Uani 1 1 d .
H2A H 0.3435 0.0640 0.3410 0.094 Uiso 1 1 calc R
H2B H 0.3927 0.1709 0.3694 0.094 Uiso 1 1 calc R
H2C H 0.4857 0.0765 0.3862 0.094 Uiso 1 1 calc R
C3 C 0.4393(4) 0.3079(3) 0.1083(2) 0.0472(9) Uani 1 1 d .
C4 C 0.3512(4) 0.3948(3) 0.0781(3) 0.0721(13) Uani 1 1 d .
H4A H 0.3912 0.4573 0.0957 0.108 Uiso 1 1 calc R
H4B H 0.2628 0.3884 0.0957 0.108 Uiso 1 1 calc R
H4C H 0.3437 0.3936 0.0237 0.108 Uiso 1 1 calc R
C5 C 0.6377(3) -0.0283(2) 0.14249(19) 0.0501(9) Uani 0.50 1 d P
N1' N 0.6377(3) -0.0283(2) 0.14249(19) 0.0501(9) Uani 0.50 1 d P
C6 C 0.6378(4) -0.0913(3) 0.2048(2) 0.0489(9) Uani 1 1 d .
H6 H 0.5716 -0.0840 0.2385 0.059 Uiso 1 1 calc R
C7 C 0.7345(4) -0.1642(3) 0.2171(2) 0.0586(11) Uani 1 1 d .
H7 H 0.7344 -0.2054 0.2596 0.070 Uiso 1 1 calc R
C8 C 0.8328(4) -0.1773(3) 0.1672(2) 0.0644(12) Uani 1 1 d .
H8 H 0.8992 -0.2264 0.1765 0.077 Uiso 1 1 calc R
C9 C 0.8321(4) -0.1179(3) 0.1044(2) 0.0560(10) Uani 1 1 d .
H9 H 0.8969 -0.1277 0.0703 0.067 Uiso 1 1 calc R
C10 C 0.7353(3) -0.0432(3) 0.09100(19) 0.0430(9) Uani 1 1 d .
C11 C 0.7236(4) 0.0245(3) 0.02582(19) 0.0443(9) Uani 1 1 d .
C12 C 0.8075(4) 0.0261(3) -0.0325(2) 0.0595(11) Uani 1 1 d .
H12 H 0.8795 -0.0188 -0.0326 0.071 Uiso 1 1 calc R
C13 C 0.7833(4) 0.0947(3) -0.0904(2) 0.0652(12) Uani 1 1 d .
H13 H 0.8395 0.0966 -0.1298 0.078 Uiso 1 1 calc R
C14 C 0.6785(4) 0.1592(3) -0.0902(2) 0.0604(11) Uani 1 1 d .
H14 H 0.6618 0.2060 -0.1289 0.072 Uiso 1 1 calc R
C15 C 0.5959(4) 0.1544(3) -0.0312(2) 0.0534(10) Uani 1 1 d .
H15 H 0.5219 0.1976 -0.0317 0.064 Uiso 1 1 calc R
C16 C 0.8183(3) 0.2880(3) 0.11503(19) 0.0544(9) Uani 0.50 1 d P
N2' N 0.8183(3) 0.2880(3) 0.11503(19) 0.0544(9) Uani 0.50 1 d P
C17 C 0.7864(4) 0.3591(3) 0.0586(2) 0.0548(10) Uani 1 1 d .
H17 H 0.7028 0.3913 0.0557 0.066 Uiso 1 1 calc R
C18 C 0.8782(4) 0.3823(3) 0.0069(2) 0.0645(12) Uani 1 1 d .
H18 H 0.8565 0.4309 -0.0301 0.077 Uiso 1 1 calc R
C19 C 1.0015(4) 0.3339(3) 0.0095(2) 0.0670(12) Uani 1 1 d .
H19 H 1.0615 0.3483 -0.0265 0.080 Uiso 1 1 calc R
C20 C 1.0363(4) 0.2638(3) 0.0660(2) 0.0584(11) Uani 1 1 d .
H20 H 1.1206 0.2326 0.0684 0.070 Uiso 1 1 calc R
C21 C 0.9461(3) 0.2398(3) 0.1187(2) 0.0440(9) Uani 1 1 d .
C22 C 0.9706(3) 0.1666(3) 0.1800(2) 0.0433(9) Uani 1 1 d .
C23 C 1.0865(4) 0.1103(3) 0.1951(2) 0.0541(10) Uani 1 1 d .
H23 H 1.1592 0.1183 0.1659 0.065 Uiso 1 1 calc R
C24 C 1.0938(4) 0.0416(3) 0.2541(2) 0.0609(11) Uani 1 1 d .
H24 H 1.1713 0.0028 0.2647 0.073 Uiso 1 1 calc R
C25 C 0.9858(4) 0.0312(3) 0.2970(2) 0.0638(11) Uani 1 1 d .
H25 H 0.9883 -0.0145 0.3369 0.077 Uiso 1 1 calc R
C26 C 0.8733(4) 0.0910(3) 0.2790(2) 0.0519(10) Uani 1 1 d .
H26 H 0.8000 0.0848 0.3081 0.062 Uiso 1 1 calc R

loop_
_atom_site_aniso_label
_atom_site_aniso_U_11
_atom_site_aniso_U_22
_atom_site_aniso_U_33
_atom_site_aniso_U_23
_atom_site_aniso_U_13
_atom_site_aniso_U_12
Pd1 0.03930(16) 0.03946(18) 0.04402(16) -0.00591(13) 0.00320(12) -0.00021(13)
Pd2 0.03303(15) 0.04657(19) 0.04517(16) -0.00685(14) 0.00481(12) -0.00144(13)
O1 0.0433(15) 0.0581(18) 0.0567(16) -0.0070(13) 0.0124(13) -0.0045(13)
O2 0.0452(15) 0.0710(19) 0.0483(15) -0.0108(13) 0.0133(12) -0.0078(14)
O3 0.0472(15) 0.0480(17) 0.0687(17) -0.0039(14) -0.0045(13) 0.0092(13)
O4 0.0398(15) 0.0490(17) 0.0695(17) -0.0082(13) 0.0042(13) 0.0055(12)
N1 0.0405(17) 0.0293(18) 0.0279(15) -0.0010(14) -0.0016(13) -0.0010(15)
C5' 0.0405(17) 0.0293(18) 0.0279(15) -0.0010(14) -0.0016(13) -0.0010(15)
N2 0.0271(16) 0.0377(19) 0.0350(17) -0.0025(15) -0.0018(14) -0.0029(14)
C16' 0.0271(16) 0.0377(19) 0.0350(17) -0.0025(15) -0.0018(14) -0.0029(14)
C1 0.042(2) 0.050(3) 0.051(2) 0.002(2) 0.0167(19) 0.0104(19)
C2 0.063(3) 0.070(3) 0.059(2) 0.006(2) 0.025(2) 0.008(2)
C3 0.035(2) 0.052(3) 0.056(2) 0.000(2) 0.0100(19) 0.0093(19)
C4 0.058(3) 0.057(3) 0.100(3) 0.011(2) -0.003(2) 0.011(2)
C5 0.051(2) 0.042(2) 0.058(2) -0.0057(18) 0.0040(17) -0.0051(17)
N1' 0.051(2) 0.042(2) 0.058(2) -0.0057(18) 0.0040(17) -0.0051(17)
C6 0.055(2) 0.046(2) 0.047(2) 0.0023(19) 0.0081(18) 0.000(2)
C7 0.068(3) 0.047(3) 0.061(3) 0.014(2) 0.004(2) 0.006(2)
C8 0.066(3) 0.048(3) 0.079(3) 0.012(2) 0.009(2) 0.019(2)
C9 0.057(2) 0.048(3) 0.065(3) 0.002(2) 0.018(2) 0.014(2)
C10 0.045(2) 0.038(2) 0.047(2) -0.0075(18) 0.0067(18) -0.0024(18)
C11 0.055(2) 0.039(2) 0.039(2) -0.0042(18) 0.0050(18) -0.0080(19)
C12 0.064(3) 0.059(3) 0.057(3) 0.001(2) 0.016(2) 0.009(2)
C13 0.080(3) 0.070(3) 0.048(2) -0.001(2) 0.021(2) -0.009(3)
C14 0.080(3) 0.056(3) 0.045(2) 0.006(2) 0.007(2) -0.003(2)
C15 0.057(2) 0.045(3) 0.057(2) -0.011(2) -0.001(2) 0.000(2)
C16 0.050(2) 0.056(2) 0.057(2) -0.0069(19) 0.0061(18) -0.0114(18)
N2' 0.050(2) 0.056(2) 0.057(2) -0.0069(19) 0.0061(18) -0.0114(18)
C17 0.048(2) 0.053(3) 0.063(3) 0.004(2) 0.004(2) 0.001(2)
C18 0.064(3) 0.068(3) 0.062(3) 0.018(2) 0.008(2) -0.008(2)
C19 0.061(3) 0.081(3) 0.061(3) 0.002(3) 0.024(2) -0.014(3)
C20 0.041(2) 0.063(3) 0.073(3) -0.003(2) 0.019(2) -0.004(2)
C21 0.0328(19) 0.045(2) 0.054(2) -0.0104(19) 0.0050(17) -0.0057(18)
C22 0.037(2) 0.040(2) 0.051(2) -0.0127(18) -0.0045(18) -0.0054(17)
C23 0.041(2) 0.056(3) 0.065(3) -0.013(2) 0.004(2) 0.001(2)
C24 0.047(3) 0.059(3) 0.075(3) -0.009(3) -0.009(2) 0.010(2)
C25 0.065(3) 0.060(3) 0.064(3) 0.010(2) -0.008(2) -0.004(2)
C26 0.039(2) 0.055(3) 0.061(2) 0.004(2) 0.0015(19) -0.002(2)

loop_
_atom_type_symbol
_atom_type_description
_atom_type_scat_dispersion_real
_atom_type_scat_dispersion_imag
_atom_type_scat_source
Pd Pd -0.9988 1.0072 'International Tables Vol C Tables 4.2.6.8 and 6.1.1.4'
O O 0.0106 0.0060 'International Tables Vol C Tables 4.2.6.8 and 6.1.1.4'
N N 0.0061 0.0033 'International Tables Vol C Tables 4.2.6.8 and 6.1.1.4'
C C 0.0033 0.0016 'International Tables Vol C Tables 4.2.6.8 and 6.1.1.4'
H H 0.0000 0.0000 'International Tables Vol C Tables 4.2.6.8 and 6.1.1.4'

loop_
_geom_angle_atom_site_label_1
_geom_angle_atom_site_label_2
_geom_angle_atom_site_label_3
_geom_angle
C5 Pd1 N1 81.39(13)
C5 Pd1 O1 94.44(12)
N1 Pd1 O1 175.40(10)
C5 Pd1 O3 175.65(12)
N1 Pd1 O3 95.25(11)
O1 Pd1 O3 88.83(10)
C5 Pd1 Pd2 96.22(9)
N1 Pd1 Pd2 90.66(8)
O1 Pd1 Pd2 87.87(7)
O3 Pd1 Pd2 81.01(7)
C16 Pd2 N2 81.61(14)
C16 Pd2 O4 91.58(13)
N2 Pd2 O4 172.96(11)
C16 Pd2 O2 174.48(12)
N2 Pd2 O2 93.47(11)
O4 Pd2 O2 93.26(9)
C16 Pd2 Pd1 109.42(9)
N2 Pd2 Pd1 102.71(8)
O4 Pd2 Pd1 81.14(7)
O2 Pd2 Pd1 74.01(7)
C1 O1 Pd1 119.1(2)
C1 O2 Pd2 132.3(2)
C3 O3 Pd1 122.9(2)
C3 O4 Pd2 127.4(2)
C15 N1 C11 119.2(3)
C15 N1 Pd1 125.1(3)
C11 N1 Pd1 115.5(2)
C26 N2 C22 119.3(3)
C26 N2 Pd2 124.7(2)
C22 N2 Pd2 115.8(2)
O2 C1 O1 125.3(3)
O2 C1 C2 118.2(4)
O1 C1 C2 116.5(3)
O4 C3 O3 127.4(3)
O4 C3 C4 115.8(4)
O3 C3 C4 116.9(3)
C6 C5 C10 118.8(3)
C6 C5 Pd1 126.8(3)
C10 C5 Pd1 114.3(2)
C7 C6 C5 120.4(4)
C6 C7 C8 120.8(4)
C9 C8 C7 119.7(4)
C8 C9 C10 120.5(4)
C9 C10 C5 119.8(3)
C9 C10 C11 125.6(3)
C5 C10 C11 114.6(3)
N1 C11 C12 120.3(3)
N1 C11 C10 113.6(3)
C12 C11 C10 126.1(4)
C13 C12 C11 119.4(4)
C14 C13 C12 120.1(4)
C13 C14 C15 118.8(4)
N1 C15 C14 122.3(4)
C17 C16 C21 119.1(3)
C17 C16 Pd2 126.9(3)
C21 C16 Pd2 113.8(3)
C18 C17 C16 120.4(4)
C19 C18 C17 120.5(4)
C18 C19 C20 120.0(4)
C21 C20 C19 120.4(4)
C20 C21 C16 119.5(3)
C20 C21 C22 125.3(3)
C16 C21 C22 115.1(3)
N2 C22 C23 120.8(3)
N2 C22 C21 113.4(3)
C23 C22 C21 125.9(3)
C22 C23 C24 119.4(4)
C25 C24 C23 119.5(4)
C24 C25 C26 117.9(4)
N2 C26 C25 123.2(4)

loop_
_geom_bond_atom_site_label_1
_geom_bond_atom_site_label_2
_geom_bond_distance
Pd1 C5 1.969(3)
Pd1 N1 2.002(3)
Pd1 O1 2.056(2)
Pd1 O3 2.156(2)
Pd1 Pd2 2.8801(7)
Pd2 C16 1.966(3)
Pd2 N2 2.012(3)
Pd2 O4 2.065(2)
Pd2 O2 2.160(2)
O1 C1 1.266(4)
O2 C1 1.241(4)
O3 C3 1.244(4)
O4 C3 1.241(4)
N1 C15 1.327(4)
N1 C11 1.358(4)
N2 C26 1.318(4)
N2 C22 1.354(4)
C1 C2 1.500(5)
C3 C4 1.515(5)
C5 C6 1.385(4)
C5 C10 1.402(4)
C6 C7 1.365(5)
C7 C8 1.384(5)
C8 C9 1.363(5)
C9 C10 1.385(5)
C10 C11 1.460(5)
C11 C12 1.383(5)
C12 C13 1.377(5)
C13 C14 1.346(5)
C14 C15 1.385(5)
C16 C17 1.390(5)
C16 C21 1.416(5)
C17 C18 1.383(5)
C18 C19 1.379(5)
C19 C20 1.387(5)
C20 C21 1.387(5)
C21 C22 1.461(5)
C22 C23 1.377(5)
C23 C24 1.384(5)
C24 C25 1.374(5)
C25 C26 1.383(5)
